data_2017329
loop_
_publ_author_name
'He, Ming-Yang'
'Zhang, Zhi-Hui'
'Lu, Lu-De'
'Yang, Xu-Jie'
'Wang, Xin'

_publ_section_title
;
 Hydrogen-bond-directed supramolecular arrays in 4,4'-bipyridinium
 tetrachloroterephthalate dihydrate and bis(1,10-phenanthrolinium)
 tetrachloroterephthalate tetrachloroterephthalic acid trihydrate
;
_journal_coeditor_code FG3128
_journal_issue 10
_journal_name_full 'Acta Crystallographica Section C'
_journal_page_first o525
_journal_page_last o528
_journal_paper_doi 10.1107/S0108270109037500
_journal_volume 65
_journal_year 2009
_chemical_formula_iupac 'C10 H10 N2 2+, C8 Cl4 O4 2-, 2H2 O'
_chemical_formula_moiety 'C10 H10 N2 2+, C8 Cl4 O4 2-, 2(H2 O)'
_chemical_formula_sum 'C18 H14 Cl4 N2 O6'
_chemical_formula_weight 496.11
_chemical_name_systematic
;
4,4'-bipyridinium tetrachloroterephthalate dihydrate
;
_space_group_IT_number 2
_symmetry_cell_setting triclinic
_symmetry_space_group_name_Hall '-P 1'
_symmetry_space_group_name_H-M 'P -1'
_atom_sites_solution_hydrogens geom
_atom_sites_solution_primary direct
_atom_sites_solution_secondary difmap
_audit_creation_method SHELXL-97
_cell_angle_alpha 62.508(3)
_cell_angle_beta 86.763(4)
_cell_angle_gamma 73.842(4)
_cell_formula_units_Z 1
_cell_length_a 6.306(2)
_cell_length_b 9.325(3)
_cell_length_c 10.040(4)
_cell_measurement_reflns_used 3073
_cell_measurement_temperature 296(2)
_cell_measurement_theta_max 27.57
_cell_measurement_theta_min 2.29
_cell_volume 501.2(3)
_computing_cell_refinement 'APEX2 and SAINT (Bruker, 2007)'
_computing_data_collection 'APEX2 (Bruker, 2007)'
_computing_data_reduction 'SAINT (Bruker, 2007)'
_computing_molecular_graphics 'SHELXTL (Sheldrick, 2008) and DIAMOND (Brandenburg, 2005)'
_computing_publication_material 'SHELXTL (Sheldrick, 2008)'
_computing_structure_refinement 'SHELXTL (Sheldrick, 2008)'
_computing_structure_solution 'SHELXTL (Sheldrick, 2008)'
_diffrn_ambient_temperature 296(2)
_diffrn_measured_fraction_theta_full 0.987
_diffrn_measured_fraction_theta_max 0.987
_diffrn_measurement_device_type 'Bruker APEXII? CCD area-detector'
_diffrn_measurement_method 'phi and omega scans'
_diffrn_radiation_monochromator graphite
_diffrn_radiation_source 'fine-focus sealed tube'
_diffrn_radiation_type MoK\a
_diffrn_radiation_wavelength 0.71073
_diffrn_reflns_av_R_equivalents 0.0330
_diffrn_reflns_av_sigmaI/netI 0.0449
_diffrn_reflns_limit_h_max 7
_diffrn_reflns_limit_h_min -7
_diffrn_reflns_limit_k_max 11
_diffrn_reflns_limit_k_min -11
_diffrn_reflns_limit_l_max 11
_diffrn_reflns_limit_l_min -11
_diffrn_reflns_number 3529
_diffrn_reflns_theta_full 24.98
_diffrn_reflns_theta_max 24.98
_diffrn_reflns_theta_min 2.29
_exptl_absorpt_coefficient_mu 0.631
_exptl_absorpt_correction_T_max 0.9281
_exptl_absorpt_correction_T_min 0.8949
_exptl_absorpt_correction_type multi-scan
_exptl_absorpt_process_details '(SADABS; Sheldrick, 2003)'
_exptl_crystal_colour colorless
_exptl_crystal_density_diffrn 1.643
_exptl_crystal_density_method 'not measured'
_exptl_crystal_description block
_exptl_crystal_F_000 252
_exptl_crystal_size_max 0.18
_exptl_crystal_size_mid 0.15
_exptl_crystal_size_min 0.12
_refine_diff_density_max 0.402
_refine_diff_density_min -0.471
_refine_ls_extinction_method none
_refine_ls_goodness_of_fit_ref 1.000
_refine_ls_hydrogen_treatment constr
_refine_ls_matrix_type full
_refine_ls_number_parameters 136
_refine_ls_number_reflns 1732
_refine_ls_number_restraints 0
_refine_ls_restrained_S_all 1.000
_refine_ls_R_factor_all 0.0415
_refine_ls_R_factor_gt 0.0388
_refine_ls_shift/su_max 0.001
_refine_ls_shift/su_mean 0.000
_refine_ls_structure_factor_coef Fsqd
_refine_ls_weighting_details 'calc w=1/[\s^2^(Fo^2^)+(0.0928P)^2^+0.2018P] where P=(Fo^2^+2Fc^2^)/3'
_refine_ls_weighting_scheme calc
_refine_ls_wR_factor_gt 0.1251
_refine_ls_wR_factor_ref 0.1278
_reflns_number_gt 1590
_reflns_number_total 1732
_reflns_threshold_expression >2sigma(I)
_cod_data_source_file fg3128.cif
_cod_data_source_block I
_cod_depositor_comments
;
The following automatic conversions were performed:
'_symmetry_cell_setting' value 'Triclinic' changed to 'triclinic'
according to '/home/saulius/struct/CIF-dictionaries/cif_core.dic'
dictionary named 'cif_core.dic' version 2.4.1 from 2010-06-29.

Automatic conversion script
Id: cif_fix_enum 1527 2010-12-29 10:47:43Z saulius 

The following automatic conversions were performed:

'_symmetry_cell_setting' value 'Triclinic' changed to 'triclinic'
according to /home/saulius/struct/CIF-dictionaries/cif_core.dic
dictionary named 'cif_core.dic' version 2.4.1 from 2010-06-29.

Automatic conversion script
Id: cif_fix_values 1715 2011-07-08 13:25:40Z adriana 
;
_cod_original_cell_volume 501.3(3)
_cod_original_sg_symbol_H-M P-1
_cod_database_code 2017329
_cod_database_fobs_code 2017329

loop_
_symmetry_equiv_pos_as_xyz
'x, y, z'
'-x, -y, -z'

loop_
_atom_site_type_symbol
_atom_site_label
_atom_site_fract_x
_atom_site_fract_y
_atom_site_fract_z
_atom_site_U_iso_or_equiv
_atom_site_adp_type
_atom_site_calc_flag
_atom_site_refinement_flags
_atom_site_occupancy
_atom_site_disorder_assembly
_atom_site_disorder_group
O O1 0.6388(3) 0.8256(2) 0.58191(18) 0.0333(4) Uani d . 1 . .
C C1 0.7975(4) 0.6971(3) 0.6556(2) 0.0255(5) Uani d . 1 . .
C C2 0.9041(3) 0.5942(3) 0.5747(2) 0.0221(5) Uani d . 1 . .
C C3 1.0746(4) 0.6338(3) 0.4826(2) 0.0233(5) Uani d . 1 . .
C C4 1.1701(3) 0.5396(3) 0.4087(2) 0.0227(5) Uani d . 1 . .
Cl Cl1 1.16530(10) 0.80187(7) 0.46194(6) 0.0333(2) Uani d . 1 . .
Cl Cl2 1.38021(9) 0.58890(7) 0.29182(6) 0.0308(2) Uani d . 1 . .
O O2 0.8747(3) 0.6456(2) 0.78608(19) 0.0432(5) Uani d . 1 . .
C C5 0.3642(4) 1.0521(3) 0.7790(3) 0.0315(5) Uani d . 1 . .
H H5 0.4533 1.1224 0.7295 0.038 Uiso calc R 1 . .
C C6 0.2182(4) 1.0860(3) 0.8760(3) 0.0296(5) Uani d . 1 . .
H H6 0.2111 1.1774 0.8925 0.036 Uiso calc R 1 . .
C C7 0.0822(4) 0.9831(3) 0.9485(2) 0.0243(5) Uani d . 1 . .
C C8 0.1036(5) 0.8457(3) 0.9214(3) 0.0371(6) Uani d . 1 . .
H H8 0.0160 0.7734 0.9681 0.045 Uiso calc R 1 . .
C C9 0.2546(5) 0.8177(3) 0.8253(3) 0.0366(6) Uani d . 1 . .
H H9 0.2698 0.7251 0.8089 0.044 Uiso calc R 1 . .
N N1 0.3792(3) 0.9207(2) 0.7556(2) 0.0281(5) Uani d . 1 . .
H H1 0.4759 0.8987 0.6933 0.042 Uiso d R 1 . .
O O3 0.7331(3) 0.6041(2) 1.07034(19) 0.0391(5) Uani d . 1 . .
H H3A 0.7253 0.6329 0.9798 0.059 Uiso d R 1 . .
H H3B 0.8412 0.5318 1.1264 0.059 Uiso d R 1 . .

loop_
_atom_site_aniso_label
_atom_site_aniso_U_11
_atom_site_aniso_U_22
_atom_site_aniso_U_33
_atom_site_aniso_U_12
_atom_site_aniso_U_13
_atom_site_aniso_U_23
O1 0.0346(10) 0.0339(9) 0.0283(8) 0.0003(8) 0.0076(7) -0.0181(7)
C1 0.0266(12) 0.0316(11) 0.0220(10) -0.0083(10) 0.0085(9) -0.0160(9)
C2 0.0188(11) 0.0278(11) 0.0191(10) -0.0010(9) 0.0022(8) -0.0137(9)
C3 0.0212(11) 0.0269(11) 0.0225(10) -0.0036(9) 0.0026(9) -0.0139(9)
C4 0.0181(11) 0.0292(11) 0.0197(10) -0.0026(9) 0.0050(8) -0.0131(9)
Cl1 0.0361(4) 0.0370(4) 0.0384(4) -0.0161(3) 0.0122(3) -0.0249(3)
Cl2 0.0284(4) 0.0379(4) 0.0302(4) -0.0116(3) 0.0147(2) -0.0194(3)
O2 0.0468(11) 0.0565(11) 0.0283(9) 0.0000(9) -0.0012(8) -0.0290(8)
C5 0.0340(13) 0.0342(12) 0.0333(12) -0.0141(11) 0.0130(10) -0.0201(10)
C6 0.0317(13) 0.0321(12) 0.0351(12) -0.0121(10) 0.0122(10) -0.0232(10)
C7 0.0254(12) 0.0283(11) 0.0212(10) -0.0059(9) 0.0042(9) -0.0145(9)
C8 0.0486(16) 0.0415(13) 0.0399(13) -0.0253(12) 0.0219(12) -0.0292(11)
C9 0.0456(16) 0.0386(13) 0.0412(14) -0.0174(12) 0.0174(12) -0.0297(11)
N1 0.0280(11) 0.0315(10) 0.0265(10) -0.0041(8) 0.0084(8) -0.0180(8)
O3 0.0405(11) 0.0465(10) 0.0348(9) -0.0103(8) 0.0109(8) -0.0246(8)

loop_
_atom_type_symbol
_atom_type_description
_atom_type_scat_dispersion_real
_atom_type_scat_dispersion_imag
_atom_type_scat_source
C C 0.0033 0.0016 'International Tables Vol C Tables 4.2.6.8 and 6.1.1.4'
H H 0.0000 0.0000 'International Tables Vol C Tables 4.2.6.8 and 6.1.1.4'
N N 0.0061 0.0033 'International Tables Vol C Tables 4.2.6.8 and 6.1.1.4'
O O 0.0106 0.0060 'International Tables Vol C Tables 4.2.6.8 and 6.1.1.4'
Cl Cl 0.1484 0.1585 'International Tables Vol C Tables 4.2.6.8 and 6.1.1.4'

loop_
_geom_angle_atom_site_label_1
_geom_angle_atom_site_label_2
_geom_angle_atom_site_label_3
_geom_angle_site_symmetry_1
_geom_angle_site_symmetry_3
_geom_angle
_geom_angle_publ_flag
O2 C1 O1 . . 127.0(2) ?
O2 C1 C2 . . 117.3(2) ?
O1 C1 C2 . . 115.72(18) ?
C4 C2 C3 2_766 . 119.2(2) ?
C4 C2 C1 2_766 . 120.03(19) ?
C3 C2 C1 . . 120.7(2) ?
C4 C3 C2 . . 120.3(2) ?
C4 C3 Cl1 . . 120.83(18) ?
C2 C3 Cl1 . . 118.85(17) ?
C2 C4 C3 2_766 . 120.4(2) ?
C2 C4 Cl2 2_766 . 118.66(17) ?
C3 C4 Cl2 . . 120.89(18) ?
N1 C5 C6 . . 121.1(2) ?
N1 C5 H5 . . 119.5 ?
C6 C5 H5 . . 119.5 ?
C5 C6 C7 . . 119.8(2) ?
C5 C6 H6 . . 120.1 ?
C7 C6 H6 . . 120.1 ?
C6 C7 C8 . . 117.4(2) ?
C6 C7 C7 . 2_577 121.8(2) ?
C8 C7 C7 . 2_577 120.8(3) ?
C9 C8 C7 . . 119.8(2) ?
C9 C8 H8 . . 120.1 ?
C7 C8 H8 . . 120.1 ?
N1 C9 C8 . . 121.2(2) ?
N1 C9 H9 . . 119.4 ?
C8 C9 H9 . . 119.4 ?
C5 N1 C9 . . 120.7(2) ?
C5 N1 H1 . . 120.5 ?
C9 N1 H1 . . 118.7 ?
H3A O3 H3B . . 121.3 ?

loop_
_geom_bond_atom_site_label_1
_geom_bond_atom_site_label_2
_geom_bond_site_symmetry_2
_geom_bond_distance
_geom_bond_publ_flag
O1 C1 . 1.258(3) ?
C1 O2 . 1.243(3) ?
C1 C2 . 1.527(3) ?
C2 C4 2_766 1.388(3) ?
C2 C3 . 1.394(3) ?
C3 C4 . 1.393(3) ?
C3 Cl1 . 1.735(2) ?
C4 C2 2_766 1.388(3) ?
C4 Cl2 . 1.734(2) ?
C5 N1 . 1.329(3) ?
C5 C6 . 1.384(4) ?
C5 H5 . 0.9300 ?
C6 C7 . 1.389(3) ?
C6 H6 . 0.9300 ?
C7 C8 . 1.399(3) ?
C7 C7 2_577 1.497(4) ?
C8 C9 . 1.377(4) ?
C8 H8 . 0.9300 ?
C9 N1 . 1.329(3) ?
C9 H9 . 0.9300 ?
N1 H1 . 0.9000 ?
O3 H3A . 0.8202 ?
O3 H3B . 0.8202 ?

loop_
_geom_hbond_atom_site_label_D
_geom_hbond_atom_site_label_H
_geom_hbond_atom_site_label_A
_geom_hbond_site_symmetry_A
_geom_hbond_distance_DH
_geom_hbond_distance_HA
_geom_hbond_distance_DA
_geom_hbond_angle_DHA
_geom_hbond_publ_flag
N1 H1 O1 . 0.90 1.72 2.609(3) 169 yes
O3 H3A O2 . 0.82 2.08 2.824(3) 151 yes
O3 H3B O2 2_767 0.82 1.98 2.778(3) 165 yes
C6 H6 O3 2_677 0.93 2.35 3.269(4) 169 yes
C8 H8 O3 1_455 0.93 2.57 3.492(4) 172 yes

loop_
_geom_torsion_atom_site_label_1
_geom_torsion_atom_site_label_2
_geom_torsion_atom_site_label_3
_geom_torsion_atom_site_label_4
_geom_torsion_site_symmetry_1
_geom_torsion_site_symmetry_2
_geom_torsion_site_symmetry_3
_geom_torsion_site_symmetry_4
_geom_torsion
_geom_torsion_publ_flag
O2 C1 C2 C4 . . . 2_766 87.5(3) ?
O1 C1 C2 C4 . . . 2_766 -92.1(2) ?
O2 C1 C2 C3 . . . . -93.1(3) ?
O1 C1 C2 C3 . . . . 87.3(3) ?
C4 C2 C3 C4 2_766 . . . -0.3(3) ?
C1 C2 C3 C4 . . . . -179.72(18) ?
C4 C2 C3 Cl1 2_766 . . . 179.73(15) ?
C1 C2 C3 Cl1 . . . . 0.3(3) ?
C2 C3 C4 C2 . . . 2_766 0.3(3) ?
Cl1 C3 C4 C2 . . . 2_766 -179.73(15) ?
C2 C3 C4 Cl2 . . . . 179.20(15) ?
Cl1 C3 C4 Cl2 . . . . -0.8(3) ?
N1 C5 C6 C7 . . . . -1.0(4) ?
C5 C6 C7 C8 . . . . 1.2(3) ?
C5 C6 C7 C7 . . . 2_577 -178.5(3) ?
C6 C7 C8 C9 . . . . -0.3(4) ?
C7 C7 C8 C9 2_577 . . . 179.5(3) ?
C7 C8 C9 N1 . . . . -1.0(4) ?
C6 C5 N1 C9 . . . . -0.3(4) ?
C8 C9 N1 C5 . . . . 1.3(4) ?
